data_4026394
loop_
_publ_author_name
'Roderick W. Bates'
'S. Sridhar'

_publ_section_title
;
 Synthesis of the Stenine Ring System from Pyrrole
;
_journal_name_full 'Journal of Organic Chemistry'
_journal_page_first 5026
_journal_page_last 5035
_journal_paper_doi 10.1021/jo200699k
_journal_volume 76
_journal_year 2011
_chemical_absolute_configuration unk
_chemical_formula_moiety 'C15 H19 N O2'
_chemical_formula_sum 'C15 H19 N O2'
_chemical_formula_weight 245.31
_chemical_name_systematic
; 
 ? 
;
_space_group_IT_number 19
_symmetry_cell_setting orthorhombic
_symmetry_space_group_name_Hall 'P 2ac 2ab'
_symmetry_space_group_name_H-M 'P 21 21 21'
_atom_sites_solution_hydrogens geom
_atom_sites_solution_primary direct
_atom_sites_solution_secondary difmap
_audit_creation_method SHELXL-97
_cell_angle_alpha 90.00
_cell_angle_beta 90.00
_cell_angle_gamma 90.00
_cell_formula_units_Z 4
_cell_length_a 8.6101(3)
_cell_length_b 11.1800(5)
_cell_length_c 13.0969(6)
_cell_measurement_reflns_used 5915
_cell_measurement_temperature 103(2)
_cell_measurement_theta_max 33.35
_cell_measurement_theta_min 2.40
_cell_volume 1260.72(9)
_computing_cell_refinement 'Bruker SAINT'
_computing_data_collection 'Bruker APEX2'
_computing_data_reduction 'Bruker SAINT'
_computing_molecular_graphics 'Bruker SHELXTL'
_computing_publication_material 'Bruker SHELXTL'
_computing_structure_refinement 'SHELXL-97 (Sheldrick, 2008)'
_computing_structure_solution 'SHELXS-97 (Sheldrick, 2008)'
_diffrn_ambient_temperature 103(2)
_diffrn_measured_fraction_theta_full 0.990
_diffrn_measured_fraction_theta_max 0.990
_diffrn_measurement_device_type 'Bruker APEX-II CCD'
_diffrn_measurement_method '\f and \w scans'
_diffrn_radiation_monochromator graphite
_diffrn_radiation_source 'fine-focus sealed tube'
_diffrn_radiation_type MoK\a
_diffrn_radiation_wavelength 0.71073
_diffrn_reflns_av_R_equivalents 0.0370
_diffrn_reflns_av_sigmaI/netI 0.0257
_diffrn_reflns_limit_h_max 13
_diffrn_reflns_limit_h_min -12
_diffrn_reflns_limit_k_max 17
_diffrn_reflns_limit_k_min -15
_diffrn_reflns_limit_l_max 17
_diffrn_reflns_limit_l_min -20
_diffrn_reflns_number 12421
_diffrn_reflns_theta_full 33.45
_diffrn_reflns_theta_max 33.45
_diffrn_reflns_theta_min 2.40
_exptl_absorpt_coefficient_mu 0.085
_exptl_absorpt_correction_T_max 0.9765
_exptl_absorpt_correction_T_min 0.9667
_exptl_absorpt_correction_type multi-scan
_exptl_absorpt_process_details sadabs
_exptl_crystal_colour colourless
_exptl_crystal_density_diffrn 1.292
_exptl_crystal_description Block
_exptl_crystal_F_000 528
_exptl_crystal_size_max 0.40
_exptl_crystal_size_mid 0.40
_exptl_crystal_size_min 0.28
_refine_diff_density_max 0.434
_refine_diff_density_min -0.479
_refine_diff_density_rms 0.129
_refine_ls_abs_structure_details 'Flack H D (1983), Acta Cryst. A39, 876-881'
_refine_ls_abs_structure_Flack 0(10)
_refine_ls_extinction_method none
_refine_ls_goodness_of_fit_ref 1.111
_refine_ls_hydrogen_treatment constr
_refine_ls_matrix_type full
_refine_ls_number_parameters 164
_refine_ls_number_reflns 2759
_refine_ls_number_restraints 0
_refine_ls_restrained_S_all 1.111
_refine_ls_R_factor_all 0.0438
_refine_ls_R_factor_gt 0.0366
_refine_ls_shift/su_max 0.001
_refine_ls_shift/su_mean 0.000
_refine_ls_structure_factor_coef Fsqd
_refine_ls_weighting_details 'calc w=1/[\s^2^(Fo^2^)+(0.0757P)^2^+0.0339P] where P=(Fo^2^+2Fc^2^)/3'
_refine_ls_weighting_scheme calc
_refine_ls_wR_factor_gt 0.0972
_refine_ls_wR_factor_ref 0.1090
_reflns_number_gt 2551
_reflns_number_total 2759
_reflns_threshold_expression >2sigma(I)
_cod_data_source_file jo200699k_si_004.cif
_cod_data_source_block rb45s
_cod_database_code 4026394

loop_
_symmetry_equiv_pos_as_xyz
'x, y, z'
'-x+1/2, -y, z+1/2'
'-x, y+1/2, -z+1/2'
'x+1/2, -y+1/2, -z'

loop_
_atom_site_label
_atom_site_type_symbol
_atom_site_fract_x
_atom_site_fract_y
_atom_site_fract_z
_atom_site_U_iso_or_equiv
_atom_site_adp_type
_atom_site_occupancy
_atom_site_symmetry_multiplicity
_atom_site_calc_flag
_atom_site_refinement_flags
C1 C 0.65360(13) 0.54497(11) 0.17246(10) 0.0196(2) Uani 1 1 d .
C2 C 0.66644(13) 0.58042(10) 0.06116(9) 0.0152(2) Uani 1 1 d .
H2 H 0.7655 0.6258 0.0518 0.018 Uiso 1 1 calc R
C3 C 0.66758(15) 0.47412(11) -0.01155(11) 0.0221(2) Uani 1 1 d .
H3A H 0.5734 0.4264 -0.0012 0.033 Uiso 1 1 calc R
H3B H 0.7592 0.4246 0.0019 0.033 Uiso 1 1 calc R
H3C H 0.6708 0.5030 -0.0822 0.033 Uiso 1 1 calc R
C4 C 0.53098(12) 0.66746(10) 0.04788(9) 0.0148(2) Uani 1 1 d .
H4 H 0.4354 0.6206 0.0310 0.018 Uiso 1 1 calc R
C5 C 0.55149(12) 0.76272(10) -0.03068(9) 0.01356(19) Uani 1 1 d .
C6 C 0.54664(14) 0.75120(12) -0.13861(9) 0.0185(2) Uani 1 1 d .
H6 H 0.5362 0.6791 -0.1763 0.022 Uiso 1 1 calc R
C7 C 0.56001(14) 0.86437(12) -0.17781(9) 0.0197(2) Uani 1 1 d .
H7 H 0.5589 0.8844 -0.2483 0.024 Uiso 1 1 calc R
C8 C 0.57744(14) 1.07348(11) -0.11488(10) 0.0206(2) Uani 1 1 d .
H8A H 0.4754 1.1064 -0.0943 0.025 Uiso 1 1 calc R
H8B H 0.5906 1.0891 -0.1888 0.025 Uiso 1 1 calc R
C9 C 0.70355(15) 1.13998(11) -0.05729(10) 0.0220(2) Uani 1 1 d .
H9A H 0.7116 1.2220 -0.0854 0.026 Uiso 1 1 calc R
H9B H 0.8040 1.0994 -0.0697 0.026 Uiso 1 1 calc R
C10 C 0.67743(18) 1.14849(11) 0.05794(11) 0.0250(3) Uani 1 1 d .
H10A H 0.7506 1.2082 0.0864 0.030 Uiso 1 1 calc R
H10B H 0.5708 1.1782 0.0704 0.030 Uiso 1 1 calc R
C11 C 0.69865(14) 1.03100(11) 0.11522(9) 0.0178(2) Uani 1 1 d .
H11A H 0.7019 1.0491 0.1892 0.021 Uiso 1 1 calc R
H11B H 0.8011 0.9975 0.0963 0.021 Uiso 1 1 calc R
C12 C 0.57612(12) 0.93396(10) 0.09788(8) 0.01327(19) Uani 1 1 d .
H12 H 0.4718 0.9678 0.1149 0.016 Uiso 1 1 calc R
C13 C 0.56975(12) 0.88247(10) -0.00775(8) 0.01248(18) Uani 1 1 d .
C14 C 0.61105(13) 0.83104(10) 0.17237(9) 0.0157(2) Uani 1 1 d .
H14A H 0.7218 0.8087 0.1658 0.019 Uiso 1 1 calc R
H14B H 0.5944 0.8597 0.2430 0.019 Uiso 1 1 calc R
C15 C 0.51236(13) 0.72079(11) 0.15509(9) 0.0165(2) Uani 1 1 d .
H15 H 0.4006 0.7394 0.1686 0.020 Uiso 1 1 calc R
N1 N 0.57534(11) 0.94427(9) -0.09870(8) 0.01568(18) Uani 1 1 d .
O1 O 0.56573(11) 0.62567(8) 0.22360(7) 0.0222(2) Uani 1 1 d .
O2 O 0.70933(12) 0.45986(9) 0.21492(8) 0.0286(2) Uani 1 1 d .

loop_
_atom_site_aniso_label
_atom_site_aniso_U_11
_atom_site_aniso_U_22
_atom_site_aniso_U_33
_atom_site_aniso_U_23
_atom_site_aniso_U_13
_atom_site_aniso_U_12
C1 0.0159(5) 0.0193(5) 0.0237(5) 0.0067(4) 0.0045(4) -0.0003(4)
C2 0.0119(4) 0.0148(4) 0.0189(5) 0.0025(4) 0.0016(4) -0.0007(3)
C3 0.0199(5) 0.0171(5) 0.0294(6) -0.0031(5) 0.0000(5) 0.0009(4)
C4 0.0116(4) 0.0146(4) 0.0180(5) 0.0009(4) 0.0002(4) -0.0014(3)
C5 0.0112(4) 0.0155(4) 0.0139(4) 0.0006(4) -0.0014(3) -0.0007(3)
C6 0.0172(5) 0.0237(5) 0.0146(5) -0.0036(4) -0.0019(4) -0.0029(4)
C7 0.0187(5) 0.0286(6) 0.0118(5) 0.0007(4) -0.0012(4) -0.0034(4)
C8 0.0198(5) 0.0187(5) 0.0233(6) 0.0086(4) -0.0010(4) 0.0003(4)
C9 0.0248(5) 0.0163(5) 0.0250(6) 0.0028(4) 0.0029(5) -0.0029(4)
C10 0.0327(6) 0.0151(5) 0.0272(6) -0.0033(5) 0.0036(5) -0.0019(5)
C11 0.0186(5) 0.0184(5) 0.0165(5) -0.0042(4) 0.0002(4) -0.0023(4)
C12 0.0132(4) 0.0153(4) 0.0113(4) -0.0012(3) 0.0002(3) 0.0011(3)
C13 0.0109(4) 0.0150(4) 0.0115(4) 0.0015(3) -0.0008(3) 0.0000(3)
C14 0.0166(4) 0.0186(5) 0.0118(4) 0.0007(4) -0.0002(4) 0.0024(4)
C15 0.0146(4) 0.0181(5) 0.0169(5) 0.0047(4) 0.0038(4) 0.0016(4)
N1 0.0169(4) 0.0183(4) 0.0119(4) 0.0026(3) -0.0011(3) -0.0016(3)
O1 0.0247(4) 0.0222(4) 0.0196(4) 0.0089(3) 0.0075(3) 0.0049(3)
O2 0.0282(5) 0.0260(5) 0.0317(5) 0.0144(4) 0.0060(4) 0.0060(4)

loop_
_atom_type_symbol
_atom_type_description
_atom_type_scat_dispersion_real
_atom_type_scat_dispersion_imag
_atom_type_scat_source
C C 0.0033 0.0000 'International Tables Vol C Tables 4.2.6.8 and 6.1.1.4'
H H 0.0000 0.0000 'International Tables Vol C Tables 4.2.6.8 and 6.1.1.4'
N N 0.0061 0.0000 'International Tables Vol C Tables 4.2.6.8 and 6.1.1.4'
O O 0.0106 0.0000 'International Tables Vol C Tables 4.2.6.8 and 6.1.1.4'

loop_
_geom_angle_atom_site_label_1
_geom_angle_atom_site_label_2
_geom_angle_atom_site_label_3
_geom_angle
O2 C1 O1 121.42(13)
O2 C1 C2 128.55(12)
O1 C1 C2 110.02(10)
C1 C2 C3 113.46(10)
C1 C2 C4 102.73(9)
C3 C2 C4 115.50(10)
C1 C2 H2 108.3
C3 C2 H2 108.3
C4 C2 H2 108.3
C2 C3 H3A 109.5
C2 C3 H3B 109.5
H3A C3 H3B 109.5
C2 C3 H3C 109.5
H3A C3 H3C 109.5
H3B C3 H3C 109.5
C5 C4 C2 116.28(9)
C5 C4 C15 111.49(9)
C2 C4 C15 102.89(9)
C5 C4 H4 108.6
C2 C4 H4 108.6
C15 C4 H4 108.6
C13 C5 C6 107.92(10)
C13 C5 C4 123.76(10)
C6 C5 C4 128.21(11)
C7 C6 C5 106.66(11)
C7 C6 H6 126.7
C5 C6 H6 126.7
C6 C7 N1 109.01(10)
C6 C7 H7 125.5
N1 C7 H7 125.5
N1 C8 C9 114.94(10)
N1 C8 H8A 108.5
C9 C8 H8A 108.5
N1 C8 H8B 108.5
C9 C8 H8B 108.5
H8A C8 H8B 107.5
C8 C9 C10 114.59(11)
C8 C9 H9A 108.6
C10 C9 H9A 108.6
C8 C9 H9B 108.6
C10 C9 H9B 108.6
H9A C9 H9B 107.6
C11 C10 C9 114.50(10)
C11 C10 H10A 108.6
C9 C10 H10A 108.6
C11 C10 H10B 108.6
C9 C10 H10B 108.6
H10A C10 H10B 107.6
C10 C11 C12 117.10(10)
C10 C11 H11A 108.0
C12 C11 H11A 108.0
C10 C11 H11B 108.0
C12 C11 H11B 108.0
H11A C11 H11B 107.3
C13 C12 C11 115.74(9)
C13 C12 C14 107.77(9)
C11 C12 C14 107.54(9)
C13 C12 H12 108.5
C11 C12 H12 108.5
C14 C12 H12 108.5
N1 C13 C5 107.58(10)
N1 C13 C12 127.15(10)
C5 C13 C12 125.23(10)
C15 C14 C12 113.86(9)
C15 C14 H14A 108.8
C12 C14 H14A 108.8
C15 C14 H14B 108.8
C12 C14 H14B 108.8
H14A C14 H14B 107.7
O1 C15 C14 108.86(9)
O1 C15 C4 104.22(9)
C14 C15 C4 113.24(9)
O1 C15 H15 110.1
C14 C15 H15 110.1
C4 C15 H15 110.1
C7 N1 C13 108.81(10)
C7 N1 C8 122.33(11)
C13 N1 C8 128.46(11)
C1 O1 C15 110.84(10)

loop_
_geom_bond_atom_site_label_1
_geom_bond_atom_site_label_2
_geom_bond_distance
C1 O2 1.2021(15)
C1 O1 1.3546(16)
C1 C2 1.5146(17)
C2 C3 1.5229(17)
C2 C4 1.5289(16)
C2 H2 1.0000
C3 H3A 0.9800
C3 H3B 0.9800
C3 H3C 0.9800
C4 C5 1.4913(16)
C4 C15 1.5339(16)
C4 H4 1.0000
C5 C13 1.3811(16)
C5 C6 1.4200(16)
C6 C7 1.3703(18)
C6 H6 0.9500
C7 N1 1.3743(16)
C7 H7 0.9500
C8 N1 1.4601(16)
C8 C9 1.5168(18)
C8 H8A 0.9900
C8 H8B 0.9900
C9 C10 1.529(2)
C9 H9A 0.9900
C9 H9B 0.9900
C10 C11 1.5237(17)
C10 H10A 0.9900
C10 H10B 0.9900
C11 C12 1.5303(16)
C11 H11A 0.9900
C11 H11B 0.9900
C12 C13 1.4995(15)
C12 C14 1.5381(16)
C12 H12 1.0000
C13 N1 1.3779(14)
C14 C15 1.5141(17)
C14 H14A 0.9900
C14 H14B 0.9900
C15 O1 1.4654(14)
C15 H15 1.0000
